data_1514727
loop_
_publ_author_name
'Scheetz, Kolbe J.'
'Spaeth, Andrew D.'
'Vorushilov, Alexander S.'
'Powell, Douglas R.'
'Day, Victor W.'
'Barybin, Mikhail V.'

_publ_section_title
;
 The 2,6-dimercaptoazulene motif: efficient synthesis and completely
 regioselective metallation of its 6-mercapto terminus
;
_journal_issue 11
_journal_name_full 'Chemical Science'
_journal_page_first 4267
_journal_paper_doi 10.1039/c3sc51773j
_journal_volume 4
_journal_year 2013
_chemical_formula_moiety 'C16 H14 Cl2 O4'
_chemical_formula_sum 'C16 H14 Cl2 O4'
_chemical_formula_weight 341.17
_chemical_melting_point 162
_chemical_name_common 2,6-dichloro-1,3-diethoxycarbonylazulene
_chemical_name_systematic
; 
 ? 
;
_space_group_IT_number 2
_symmetry_cell_setting triclinic
_symmetry_space_group_name_Hall '-P 1'
_symmetry_space_group_name_H-M 'P -1'
_atom_sites_solution_hydrogens geom
_atom_sites_solution_primary direct
_atom_sites_solution_secondary difmap
_audit_creation_method SHELXL-97
_cell_angle_alpha 82.606(5)
_cell_angle_beta 86.888(6)
_cell_angle_gamma 82.453(6)
_cell_formula_units_Z 2
_cell_length_a 3.9099(11)
_cell_length_b 13.413(4)
_cell_length_c 14.207(4)
_cell_measurement_reflns_used 3427
_cell_measurement_temperature 100(2)
_cell_measurement_theta_max 28.23
_cell_measurement_theta_min 2.24
_cell_volume 731.9(4)
_computing_cell_refinement 'SAINT (Bruker, 2007)'
_computing_data_collection 'SMART (Bruker, 2007)'
_computing_data_reduction 'SAINT (Bruker, 2007)'
_computing_molecular_graphics 'SHELXTL (Sheldrick, 2008)'
_computing_publication_material 'SHELXTL (Sheldrick, 2008)'
_computing_structure_refinement 'SHELXTL (Sheldrick, 2008)'
_computing_structure_solution 'SHELXTL (Sheldrick, 2008)'
_diffrn_ambient_temperature 100(2)
_diffrn_measured_fraction_theta_full 1.000
_diffrn_measured_fraction_theta_max 1.000
_diffrn_measurement_device_type 'CCD Bruker APEX'
_diffrn_measurement_method '\f and \w scans'
_diffrn_radiation_monochromator graphite
_diffrn_radiation_source 'fine-focus sealed tube'
_diffrn_radiation_type MoK\a
_diffrn_radiation_wavelength 0.71073
_diffrn_reflns_av_R_equivalents 0.0499
_diffrn_reflns_av_sigmaI/netI 0.0604
_diffrn_reflns_limit_h_max 4
_diffrn_reflns_limit_h_min -4
_diffrn_reflns_limit_k_max 16
_diffrn_reflns_limit_k_min -16
_diffrn_reflns_limit_l_max 17
_diffrn_reflns_limit_l_min -17
_diffrn_reflns_number 7409
_diffrn_reflns_theta_full 25.00
_diffrn_reflns_theta_max 25.25
_diffrn_reflns_theta_min 1.54
_diffrn_standards_number 0
_exptl_absorpt_coefficient_mu 0.459
_exptl_absorpt_correction_T_max 0.9686
_exptl_absorpt_correction_T_min 0.8167
_exptl_absorpt_correction_type multi-scan
_exptl_absorpt_process_details 'SADABS (Sheldrick, 2001)'
_exptl_crystal_colour red
_exptl_crystal_density_diffrn 1.548
_exptl_crystal_density_method 'not measured'
_exptl_crystal_description needle
_exptl_crystal_F_000 352
_exptl_crystal_size_max 0.46
_exptl_crystal_size_mid 0.18
_exptl_crystal_size_min 0.07
_refine_diff_density_max 2.253
_refine_diff_density_min -0.309
_refine_diff_density_rms 0.124
_refine_ls_extinction_method none
_refine_ls_goodness_of_fit_ref 1.017
_refine_ls_hydrogen_treatment constr
_refine_ls_matrix_type full
_refine_ls_number_parameters 201
_refine_ls_number_reflns 2654
_refine_ls_number_restraints 0
_refine_ls_restrained_S_all 1.017
_refine_ls_R_factor_all 0.0933
_refine_ls_R_factor_gt 0.0700
_refine_ls_shift/su_max 0.000
_refine_ls_shift/su_mean 0.000
_refine_ls_structure_factor_coef Fsqd
_refine_ls_weighting_details 'calc w=1/[\s^2^(Fo^2^)+(0.1200P)^2^+0.4400P] where P=(Fo^2^+2Fc^2^)/3'
_refine_ls_weighting_scheme calc
_refine_ls_wR_factor_gt 0.1702
_refine_ls_wR_factor_ref 0.1876
_reflns_number_gt 1994
_reflns_number_total 2654
_reflns_threshold_expression I>2\s(I)
_cod_data_source_file c3sc51773j.txt
_cod_data_source_block 11037
_cod_database_code 1514727

loop_
_symmetry_equiv_pos_as_xyz
'x, y, z'
'-x, -y, -z'

loop_
_atom_site_label
_atom_site_type_symbol
_atom_site_fract_x
_atom_site_fract_y
_atom_site_fract_z
_atom_site_U_iso_or_equiv
_atom_site_adp_type
_atom_site_occupancy
_atom_site_symmetry_multiplicity
_atom_site_calc_flag
_atom_site_refinement_flags
Cl1 Cl 0.9917(3) 0.15437(7) 0.34224(7) 0.0186(3) Uani 1 1 d .
Cl2 Cl 0.0842(3) 0.77431(8) 0.17220(7) 0.0218(3) Uani 1 1 d .
O1 O 0.2612(8) 0.3645(2) 0.5094(2) 0.0276(8) Uani 1 1 d .
O2 O 0.5872(7) 0.2155(2) 0.50316(19) 0.0182(7) Uani 1 1 d .
O3 O 1.0970(8) 0.3471(2) 0.0581(2) 0.0253(8) Uani 1 1 d .
O4 O 1.2189(7) 0.2006(2) 0.15037(19) 0.0177(7) Uani 1 1 d .
C1 C 0.5927(11) 0.3373(3) 0.3672(3) 0.0141(9) Uani 1 1 d .
C2 C 0.8106(11) 0.2761(3) 0.3073(3) 0.0169(9) Uani 1 1 d .
C3 C 0.8582(11) 0.3307(3) 0.2163(3) 0.0159(9) Uani 1 1 d .
C4 C 0.6400(10) 0.5042(3) 0.1409(3) 0.0152(9) Uani 1 1 d .
H4 H 0.7617 0.4875 0.0842 0.018 Uiso 1 1 calc R
C5 C 0.4595(11) 0.6022(3) 0.1353(3) 0.0184(9) Uani 1 1 d .
H5 H 0.4743 0.6423 0.0753 0.022 Uiso 1 1 calc R
C6 C 0.2636(11) 0.6481(3) 0.2051(3) 0.0176(9) Uani 1 1 d .
C7 C 0.1856(11) 0.6100(3) 0.2979(3) 0.0169(9) Uani 1 1 d .
H7 H 0.0425 0.6551 0.3340 0.020 Uiso 1 1 calc R
C8 C 0.2900(10) 0.5136(3) 0.3455(3) 0.0148(9) Uani 1 1 d .
H8 H 0.2056 0.5021 0.4095 0.018 Uiso 1 1 calc R
C9 C 0.5005(10) 0.4320(3) 0.3123(3) 0.0135(9) Uani 1 1 d .
C10 C 0.6667(10) 0.4280(3) 0.2173(3) 0.0139(9) Uani 1 1 d .
C11 C 0.4649(11) 0.3103(3) 0.4641(3) 0.0153(9) Uani 1 1 d .
C12 C 0.4416(11) 0.1829(3) 0.5944(3) 0.0163(9) Uani 1 1 d .
H12A H 0.1866 0.1917 0.5927 0.020 Uiso 1 1 calc R
H12B H 0.5089 0.2236 0.6421 0.020 Uiso 1 1 calc R
C13 C 0.5748(11) 0.0729(3) 0.6202(3) 0.0216(10) Uani 1 1 d .
H13A H 0.4940 0.0327 0.5750 0.032 Uiso 1 1 calc R
H13B H 0.4895 0.0499 0.6845 0.032 Uiso 1 1 calc R
H13C H 0.8278 0.0645 0.6181 0.032 Uiso 1 1 calc R
C14 C 1.0635(11) 0.2969(3) 0.1342(3) 0.0166(9) Uani 1 1 d .
C15 C 1.4241(11) 0.1627(3) 0.0722(3) 0.0165(9) Uani 1 1 d .
H15A H 1.5999 0.2080 0.0497 0.020 Uiso 1 1 calc R
H15B H 1.2757 0.1592 0.0188 0.020 Uiso 1 1 calc R
C16 C 1.5966(11) 0.0584(3) 0.1078(3) 0.0182(9) Uani 1 1 d .
H16A H 1.7330 0.0623 0.1627 0.027 Uiso 1 1 calc R
H16B H 1.7486 0.0318 0.0572 0.027 Uiso 1 1 calc R
H16C H 1.4203 0.0133 0.1265 0.027 Uiso 1 1 calc R

loop_
_atom_site_aniso_label
_atom_site_aniso_U_11
_atom_site_aniso_U_22
_atom_site_aniso_U_33
_atom_site_aniso_U_23
_atom_site_aniso_U_13
_atom_site_aniso_U_12
Cl1 0.0240(6) 0.0118(5) 0.0175(5) 0.0007(4) 0.0027(4) 0.0034(4)
Cl2 0.0278(7) 0.0140(6) 0.0211(6) 0.0016(4) -0.0008(5) 0.0031(4)
O1 0.040(2) 0.0142(16) 0.0246(17) 0.0031(13) 0.0023(15) 0.0067(14)
O2 0.0222(17) 0.0121(15) 0.0174(15) 0.0026(12) 0.0036(12) 0.0019(12)
O3 0.0319(19) 0.0213(17) 0.0187(16) 0.0016(13) 0.0060(14) 0.0043(14)
O4 0.0191(16) 0.0142(15) 0.0178(15) -0.0033(12) 0.0044(12) 0.0046(12)
C1 0.016(2) 0.013(2) 0.014(2) -0.0027(16) -0.0014(16) -0.0034(17)
C2 0.016(2) 0.022(2) 0.014(2) -0.0050(17) 0.0002(17) -0.0061(18)
C3 0.014(2) 0.016(2) 0.019(2) -0.0071(17) -0.0016(17) -0.0012(17)
C4 0.015(2) 0.020(2) 0.012(2) -0.0034(17) 0.0012(16) -0.0060(17)
C5 0.018(2) 0.020(2) 0.016(2) 0.0007(17) -0.0003(17) -0.0013(18)
C6 0.017(2) 0.013(2) 0.022(2) 0.0012(17) -0.0036(18) -0.0004(17)
C7 0.017(2) 0.020(2) 0.014(2) -0.0031(17) 0.0003(17) -0.0031(18)
C8 0.016(2) 0.016(2) 0.013(2) -0.0037(17) 0.0005(17) -0.0062(17)
C9 0.015(2) 0.014(2) 0.013(2) -0.0031(16) -0.0014(16) -0.0030(17)
C10 0.012(2) 0.014(2) 0.016(2) -0.0015(16) 0.0006(16) -0.0012(16)
C11 0.018(2) 0.011(2) 0.017(2) -0.0024(17) -0.0036(17) 0.0008(17)
C12 0.018(2) 0.013(2) 0.017(2) 0.0028(17) -0.0023(17) -0.0039(17)
C13 0.022(2) 0.013(2) 0.027(2) 0.0044(18) -0.0007(19) 0.0016(18)
C14 0.017(2) 0.015(2) 0.018(2) -0.0014(17) -0.0021(17) -0.0012(17)
C15 0.015(2) 0.018(2) 0.015(2) -0.0023(17) 0.0028(17) 0.0019(17)
C16 0.016(2) 0.019(2) 0.018(2) -0.0037(17) -0.0010(17) 0.0033(18)

loop_
_atom_type_symbol
_atom_type_description
_atom_type_scat_dispersion_real
_atom_type_scat_dispersion_imag
_atom_type_scat_source
C C 0.0033 0.0016 'International Tables Vol C Tables 4.2.6.8 and 6.1.1.4'
H H 0.0000 0.0000 'International Tables Vol C Tables 4.2.6.8 and 6.1.1.4'
O O 0.0106 0.0060 'International Tables Vol C Tables 4.2.6.8 and 6.1.1.4'
Cl Cl 0.1484 0.1585 'International Tables Vol C Tables 4.2.6.8 and 6.1.1.4'

loop_
_geom_angle_atom_site_label_1
_geom_angle_atom_site_label_2
_geom_angle_atom_site_label_3
_geom_angle
C11 O2 C12 115.9(3)
C14 O4 C15 116.1(3)
C9 C1 C2 106.7(4)
C9 C1 C11 124.4(4)
C2 C1 C11 128.8(4)
C3 C2 C1 110.4(4)
C3 C2 Cl1 125.3(3)
C1 C2 Cl1 124.3(3)
C2 C3 C10 107.2(4)
C2 C3 C14 128.4(4)
C10 C3 C14 124.4(4)
C10 C4 C5 129.5(4)
C10 C4 H4 115.3
C5 C4 H4 115.3
C6 C5 C4 128.7(4)
C6 C5 H5 115.7
C4 C5 H5 115.7
C5 C6 C7 129.7(4)
C5 C6 Cl2 115.7(3)
C7 C6 Cl2 114.6(3)
C6 C7 C8 128.5(4)
C6 C7 H7 115.7
C8 C7 H7 115.7
C9 C8 C7 129.2(4)
C9 C8 H8 115.4
C7 C8 H8 115.4
C8 C9 C1 124.5(4)
C8 C9 C10 127.4(3)
C1 C9 C10 108.0(3)
C4 C10 C3 125.4(4)
C4 C10 C9 127.0(4)
C3 C10 C9 107.6(3)
O1 C11 O2 120.1(4)
O1 C11 C1 125.5(4)
O2 C11 C1 114.4(4)
O2 C12 C13 108.0(3)
O2 C12 H12A 110.1
C13 C12 H12A 110.1
O2 C12 H12B 110.1
C13 C12 H12B 110.1
H12A C12 H12B 108.4
C12 C13 H13A 109.5
C12 C13 H13B 109.5
H13A C13 H13B 109.5
C12 C13 H13C 109.5
H13A C13 H13C 109.5
H13B C13 H13C 109.5
O3 C14 O4 121.0(4)
O3 C14 C3 125.6(4)
O4 C14 C3 113.4(3)
O4 C15 C16 107.3(3)
O4 C15 H15A 110.2
C16 C15 H15A 110.2
O4 C15 H15B 110.2
C16 C15 H15B 110.2
H15A C15 H15B 108.5
C15 C16 H16A 109.5
C15 C16 H16B 109.5
H16A C16 H16B 109.5
C15 C16 H16C 109.5
H16A C16 H16C 109.5
H16B C16 H16C 109.5

loop_
_geom_bond_atom_site_label_1
_geom_bond_atom_site_label_2
_geom_bond_distance
Cl1 C2 1.714(4)
Cl2 C6 1.759(4)
O1 C11 1.220(5)
O2 C11 1.356(5)
O2 C12 1.426(5)
O3 C14 1.208(5)
O4 C14 1.351(5)
O4 C15 1.441(5)
C1 C9 1.417(5)
C1 C2 1.429(6)
C1 C11 1.457(6)
C2 C3 1.417(6)
C3 C10 1.419(6)
C3 C14 1.466(6)
C4 C10 1.390(5)
C4 C5 1.403(6)
C4 H4 0.9500
C5 C6 1.379(6)
C5 H5 0.9500
C6 C7 1.385(6)
C7 C8 1.401(6)
C7 H7 0.9500
C8 C9 1.397(6)
C8 H8 0.9500
C9 C10 1.470(6)
C12 C13 1.504(5)
C12 H12A 0.9900
C12 H12B 0.9900
C13 H13A 0.9800
C13 H13B 0.9800
C13 H13C 0.9800
C15 C16 1.508(5)
C15 H15A 0.9900
C15 H15B 0.9900
C16 H16A 0.9800
C16 H16B 0.9800
C16 H16C 0.9800

loop_
_geom_torsion_atom_site_label_1
_geom_torsion_atom_site_label_2
_geom_torsion_atom_site_label_3
_geom_torsion_atom_site_label_4
_geom_torsion
C9 C1 C2 C3 0.3(5)
C11 C1 C2 C3 177.0(4)
C9 C1 C2 Cl1 179.5(3)
C11 C1 C2 Cl1 -3.8(7)
C1 C2 C3 C10 -0.4(5)
Cl1 C2 C3 C10 -179.6(3)
C1 C2 C3 C14 179.5(4)
Cl1 C2 C3 C14 0.3(7)
C10 C4 C5 C6 0.5(8)
C4 C5 C6 C7 -1.7(8)
C4 C5 C6 Cl2 178.3(4)
C5 C6 C7 C8 0.6(8)
Cl2 C6 C7 C8 -179.4(3)
C6 C7 C8 C9 0.7(7)
C7 C8 C9 C1 179.5(4)
C7 C8 C9 C10 0.1(7)
C2 C1 C9 C8 -179.6(4)
C11 C1 C9 C8 3.5(6)
C2 C1 C9 C10 -0.1(4)
C11 C1 C9 C10 -177.0(4)
C5 C4 C10 C3 -179.7(4)
C5 C4 C10 C9 1.4(7)
C2 C3 C10 C4 -178.7(4)
C14 C3 C10 C4 1.4(7)
C2 C3 C10 C9 0.4(5)
C14 C3 C10 C9 -179.6(4)
C8 C9 C10 C4 -1.6(7)
C1 C9 C10 C4 178.9(4)
C8 C9 C10 C3 179.3(4)
C1 C9 C10 C3 -0.2(5)
C12 O2 C11 O1 4.9(6)
C12 O2 C11 C1 -174.1(3)
C9 C1 C11 O1 1.1(7)
C2 C1 C11 O1 -175.1(4)
C9 C1 C11 O2 180.0(4)
C2 C1 C11 O2 3.8(6)
C11 O2 C12 C13 173.1(3)
C15 O4 C14 O3 0.2(6)
C15 O4 C14 C3 179.8(3)
C2 C3 C14 O3 -179.5(4)
C10 C3 C14 O3 0.4(7)
C2 C3 C14 O4 0.9(6)
C10 C3 C14 O4 -179.2(4)
C14 O4 C15 C16 175.2(3)
